data_7227121
loop_
_publ_author_name
'Martin, Adam D.'
'Easun, Timothy L.'
'Argent, Stephen P.'
'Lewis, William'
'Blake, Alexander J.'
'Schr\"oder, Martin'

_publ_section_title
;
 The effect of carboxylate position on the structure of a metal organic
 framework derived from cyclotriveratrylene
;
_journal_issue 4
_journal_name_full CrystEngComm
_journal_page_first 603
_journal_paper_doi 10.1039/C6CE01965J
_journal_volume 19
_journal_year 2017
_chemical_formula_moiety 'C55 H54 Co2 N2 O13'
_chemical_formula_sum 'C63 H72 Co2 N4 O15'
_chemical_formula_weight 1243.10
_space_group_crystal_system orthorhombic
_space_group_IT_number 61
_space_group_name_Hall '-P 2ac 2ab'
_space_group_name_H-M_alt 'P b c a'
_symmetry_space_group_name_Hall '-P 2ac 2ab'
_symmetry_space_group_name_H-M 'P b c a'
_atom_sites_solution_hydrogens geom
_atom_sites_solution_primary direct
_atom_sites_solution_secondary difmap
_audit_creation_date 2016-01-07
_audit_creation_method
;
Olex2 1.2
(compiled 2015.09.30 svn.r3233 for OlexSys, GUI svn.r5103)
;
_audit_update_record
;
2016-03-23 deposited with the CCDC.
2016-10-03 downloaded from the CCDC.
;
_cell_angle_alpha 90
_cell_angle_beta 90
_cell_angle_gamma 90
_cell_formula_units_Z 8
_cell_length_a 32.094(2)
_cell_length_b 9.8357(7)
_cell_length_c 37.7628(16)
_cell_measurement_reflns_used 5877
_cell_measurement_temperature 120(2)
_cell_measurement_theta_max 58.72
_cell_measurement_theta_min 4.65
_cell_volume 11920.5(12)
_computing_cell_refinement
;
CrysAlisPro, Agilent Technologies,
Version 1.171.36.28 (release 01-02-2013 CrysAlis171 .NET)
(compiled Feb  1 2013,16:14:44)
;
_computing_data_collection
;
CrysAlisPro, Agilent Technologies,
Version 1.171.36.28 (release 01-02-2013 CrysAlis171 .NET)
(compiled Feb  1 2013,16:14:44)
;
_computing_data_reduction
;
CrysAlisPro, Agilent Technologies,
Version 1.171.36.28 (release 01-02-2013 CrysAlis171 .NET)
(compiled Feb  1 2013,16:14:44)
;
_computing_molecular_graphics 'Olex2 (Dolomanov et al., 2009)'
_computing_publication_material 'Olex2 (Dolomanov et al., 2009)'
_computing_structure_refinement 'ShelXL (Sheldrick, 2015)'
_computing_structure_solution 'XT (Sheldrick, 2015)'
_diffrn_ambient_temperature 120(2)
_diffrn_detector_area_resol_mean 10.3613
_diffrn_measured_fraction_theta_full 0.995
_diffrn_measured_fraction_theta_max 0.973
_diffrn_measurement_device_type 'SuperNova, Single source at offset, Atlas'
_diffrn_measurement_method '\w scans'
_diffrn_radiation_monochromator mirror
_diffrn_radiation_type CuK\a
_diffrn_radiation_wavelength 1.54184
_diffrn_reflns_av_R_equivalents 0.0778
_diffrn_reflns_av_unetI/netI 0.0551
_diffrn_reflns_Laue_measured_fraction_full 0.995
_diffrn_reflns_Laue_measured_fraction_max 0.973
_diffrn_reflns_limit_h_max 36
_diffrn_reflns_limit_h_min -39
_diffrn_reflns_limit_k_max 10
_diffrn_reflns_limit_k_min -11
_diffrn_reflns_limit_l_max 47
_diffrn_reflns_limit_l_min -36
_diffrn_reflns_number 52103
_diffrn_reflns_point_group_measured_fraction_full 0.995
_diffrn_reflns_point_group_measured_fraction_max 0.973
_diffrn_reflns_theta_full 67.684
_diffrn_reflns_theta_max 74.672
_diffrn_reflns_theta_min 3.615
_diffrn_standards_number 0
_exptl_absorpt_coefficient_mu 4.950
_exptl_absorpt_correction_T_max 0.829
_exptl_absorpt_correction_T_min 0.355
_exptl_absorpt_correction_type gaussian
_exptl_absorpt_process_details
;
CrysAlisPro, Agilent Technologies,
Version 1.171.36.28 (release 01-02-2013 CrysAlis171 .NET)
(compiled Feb  1 2013,16:14:44)
Numerical absorption correction based on gaussian integration over a multifaceted crystal model
;
_exptl_crystal_colour purple
_exptl_crystal_density_diffrn 1.385
_exptl_crystal_density_method 'not measured'
_exptl_crystal_description plate
_exptl_crystal_F_000 5216
_exptl_crystal_recrystallization_method 'Solvothermal Reaction'
_exptl_crystal_size_max 0.3236
_exptl_crystal_size_mid 0.161
_exptl_crystal_size_min 0.0544
_refine_diff_density_max 0.752
_refine_diff_density_min -0.463
_refine_diff_density_rms 0.078
_refine_ls_extinction_method none
_refine_ls_goodness_of_fit_ref 1.029
_refine_ls_hydrogen_treatment constr
_refine_ls_matrix_type full
_refine_ls_number_parameters 673
_refine_ls_number_reflns 11890
_refine_ls_number_restraints 758
_refine_ls_restrained_S_all 1.039
_refine_ls_R_factor_all 0.1346
_refine_ls_R_factor_gt 0.0836
_refine_ls_shift/su_max 0.000
_refine_ls_shift/su_mean 0.000
_refine_ls_structure_factor_coef Fsqd
_refine_ls_weighting_details 'w=1/[\s^2^(Fo^2^)+(0.1678P)^2^+0.8671P] where P=(Fo^2^+2Fc^2^)/3'
_refine_ls_weighting_scheme calc
_refine_ls_wR_factor_gt 0.2382
_refine_ls_wR_factor_ref 0.2812
_reflns_Friedel_coverage 0.000
_reflns_number_gt 6634
_reflns_number_total 11890
_reflns_threshold_expression 'I > 2\s(I)'
_cod_data_source_file c6ce01965j2.cif
_cod_data_source_block 1-Co
_cod_depositor_comments 'Adding full bibliography for 7227120--7227122.cif.'
_cod_original_cell_volume 11920.5(13)
_cod_database_code 7227121
_nottingham_internal_coll_name COADMW
_nottingham_internal_coll_number 12248
_nottingham_internal_coll_client ADM/MS
_nottingham_internal_coll_type custom
_nottingham_internal_coll_frame_method 'omega scans'
_nottingham_internal_coll_frame_time 25
_nottingham_internal_coll_frame_width 100
_nottingham_internal_coll_user ADM
_nottingham_internal_coll_date 19/02/2013
_nottingham_internal_coll_location NOTT
_nottingham_internal_process_date 19/02/2013
_nottingham_internal_process_user ADM
_nottingham_internal_solution_date 19/02/2013
_nottingham_internal_solution_user ADM
_nottingham_internal_refinement_date 27/10/2015
_nottingham_internal_refinement_user ADM/pczspa
_nottingham_internal_validation_date 26/01/2016
_nottingham_internal_validation_user AJB
_shelx_space_group_comment
;
The symmetry employed for this shelxl refinement is uniquely defined
by the following loop, which should always be used as a source of
symmetry information in preference to the above space-group names.
They are only intended as comments.
;
_olex2_refinement_description
;
1. Fixed Uiso
 At 1.2 times of:
  All C(H) groups, All C(H,H) groups
 At 1.5 times of:
  All C(H,H,H) groups
2. Shared sites
{O1C, O1B}
3. Uiso/Uaniso restraints and constraints
O12 \\sim O13 \\sim C78 \\sim C79 \\sim H79A \\sim H79C: within 2A with sigma
of 0.01 and sigma for terminal atoms of 0.02
O1B \\sim C2B \\sim C3B \\sim N4B \\sim C5B \\sim C6B \\sim O1C \\sim C2C \\sim
C3C \\sim N4C \\sim C5C \\sim C6C: within 2A with sigma of 0.01 and sigma for
terminal atoms of 0.02
Uanis(O1C) = Uanis(O1B)
4. Rigid body (RIGU) restrains
 All non-hydrogen atoms
 with sigma for 1-2 distances of 0.004 and sigma for 1-3 distances of 0.004
5. Same fragment restrains
{O1A, C2A, C3A, N4A, C5A, C6A} sigma for 1-2: 0.02, 1-3: 0.04
as
{O1B, C2B, C3B, N4B, C5B, C6B}
{O1A, C2A, C3A, N4A, C5A, C6A} sigma for 1-2: 0.02, 1-3: 0.04
as
{O1C, C2C, C3C, N4C, C5C, C6C}
6. Others
 Sof(O1C)=Sof(C2C)=Sof(C3C)=Sof(H3CA)=Sof(H3CB)=Sof(H3CC)=Sof(N4C)=Sof(C5C)=
 Sof(H5CA)=Sof(H5CB)=Sof(H5CC)=Sof(C6C)=Sof(H6CA)=Sof(H6CB)=Sof(H6CC)=1-FVAR(1)
 Sof(O1B)=Sof(C2B)=Sof(C3B)=Sof(H3BA)=Sof(H3BB)=Sof(H3BC)=Sof(N4B)=Sof(C5B)=
 Sof(H5BA)=Sof(H5BB)=Sof(H5BC)=Sof(C6B)=Sof(H6BA)=Sof(H6BB)=Sof(H6BC)=FVAR(1)
7.a Secondary CH2 refined with riding coordinates:
 C0AA(H0AA,H0AB), C2(H2A,H2B), C3(H3A,H3B)
7.b Me refined with riding coordinates:
 C79(H79A,H79B,H79C), C3A(H3AA,H3AB,H3AC), C5A(H5AA,H5AB,H5AC), C6A(H6AA,H6AB,
 H6AC), C3B(H3BA,H3BB,H3BC), C5B(H5BA,H5BB,H5BC), C6B(H6BA,H6BB,H6BC), C3C(H3CA,
 H3CB,H3CC), C5C(H5CA,H5CB,H5CC), C6C(H6CA,H6CB,H6CC)
7.c Aromatic/amide H refined with riding coordinates:
 C2AA(H2AA), C15(H15), C18(H18), C19(H19), C21(H21), C22(H22), C32(H32),
 C35(H35), C38(H38), C39(H39), C41(H41), C42(H42), C52(H52), C55(H55), C58(H58),
  C59(H59), C61(H61), C62(H62)
7.d Idealised Me refined as rotating group:
 C16(H16A,H16B,H16C), C36(H36A,H36B,H36C), C56(H56A,H56B,H56C)
;
_shelx_shelxl_version_number 2014/7
_olex2_submission_special_instructions 'No special instructions were received'

loop_
_space_group_symop_operation_xyz
'x, y, z'
'-x+1/2, -y, z+1/2'
'x+1/2, -y+1/2, -z'
'-x, y+1/2, -z+1/2'
'-x, -y, -z'
'x-1/2, y, -z-1/2'
'-x-1/2, y-1/2, z'
'x, -y-1/2, z-1/2'

loop_
_atom_site_label
_atom_site_type_symbol
_atom_site_fract_x
_atom_site_fract_y
_atom_site_fract_z
_atom_site_U_iso_or_equiv
_atom_site_adp_type
_atom_site_occupancy
_atom_site_site_symmetry_order
_atom_site_calc_flag
_atom_site_refinement_flags_posn
_atom_site_refinement_flags_adp
_atom_site_refinement_flags_occupancy
_atom_site_disorder_assembly
_atom_site_disorder_group
C0AA C 0.70211(18) 0.1739(6) 0.56425(13) 0.0604(12) Uani 1 1 d . U . . .
H0AA H 0.6763 0.1426 0.5525 0.072 Uiso 1 1 calc R . . . .
H0AB H 0.7184 0.0921 0.5707 0.072 Uiso 1 1 calc R . . . .
Co1 Co 0.93119(3) 0.85659(9) 0.82086(2) 0.0596(3) Uani 1 1 d . U . . .
O1 O 0.70485(12) 0.4976(4) 0.46479(9) 0.0630(9) Uani 1 1 d . U . . .
C2 C 0.79823(17) 0.1680(5) 0.56003(13) 0.0566(12) Uani 1 1 d . U . . .
H2A H 0.7825 0.0869 0.5680 0.068 Uiso 1 1 calc R . . . .
H2B H 0.8230 0.1361 0.5467 0.068 Uiso 1 1 calc R . . . .
Co2 Co 0.89441(3) 0.54230(10) 0.85148(2) 0.0661(3) Uani 1 1 d . U . . .
O2 O 0.86169(13) 0.8032(5) 0.37163(11) 0.0739(11) Uani 1 1 d . U . . .
C3 C 0.75372(17) 0.1566(6) 0.63220(14) 0.0617(12) Uani 1 1 d . U . . .
H3A H 0.7524 0.0798 0.6153 0.074 Uiso 1 1 calc R . . . .
H3B H 0.7550 0.1182 0.6564 0.074 Uiso 1 1 calc R . . . .
O3 O 0.89012(15) 0.6014(5) 0.35739(9) 0.0755(11) Uani 1 1 d . U . . .
O4 O 0.89879(12) 0.4830(4) 0.61523(9) 0.0658(10) Uani 1 1 d . U . . .
O5 O 0.90948(15) 0.7927(5) 0.77498(10) 0.0799(12) Uani 1 1 d . U . . .
O6 O 0.91121(18) 0.5953(6) 0.80236(10) 0.1020(16) Uani 1 1 d . U . . .
O7 O 0.65427(15) 0.4683(5) 0.68756(11) 0.0802(12) Uani 1 1 d . U . . .
O8 O 0.48092(13) 0.7693(4) 0.66106(11) 0.0723(10) Uani 1 1 d . U . . .
O9 O 0.45031(13) 0.6087(5) 0.62804(9) 0.0731(11) Uani 1 1 d . U . . .
C10 C 0.72712(17) 0.2568(6) 0.53802(12) 0.0565(11) Uani 1 1 d . U . . .
C1AA C 0.77060(17) 0.2529(5) 0.53532(12) 0.0527(11) Uani 1 1 d . U . . .
C2AA C 0.79022(17) 0.3275(5) 0.50851(11) 0.0540(11) Uani 1 1 d . U . . .
H2AA H 0.8197 0.3212 0.5064 0.065 Uiso 1 1 calc R . . . .
O12 O 0.89273(16) 0.4016(6) 0.89466(13) 0.0978(14) Uani 1 1 d . U . . .
C13 C 0.76882(18) 0.4103(5) 0.48479(12) 0.0562(11) Uani 1 1 d . U . . .
O13 O 0.9276(2) 0.3491(6) 0.84964(17) 0.1149(18) Uani 1 1 d . U . . .
C14 C 0.72547(18) 0.4190(5) 0.48898(12) 0.0558(11) Uani 1 1 d . U . . .
C15 C 0.70552(18) 0.3437(5) 0.51489(12) 0.0565(12) Uani 1 1 d . U . . .
H15 H 0.6761 0.3509 0.5171 0.068 Uiso 1 1 calc R . . . .
C16 C 0.66034(19) 0.5024(7) 0.46720(16) 0.0708(15) Uani 1 1 d . U . . .
H16A H 0.6491 0.5534 0.4470 0.106 Uiso 1 1 calc GR . . . .
H16B H 0.6522 0.5475 0.4893 0.106 Uiso 1 1 calc GR . . . .
H16C H 0.6492 0.4097 0.4669 0.106 Uiso 1 1 calc GR . . . .
C17 C 0.79241(18) 0.4780(6) 0.45580(12) 0.0580(12) Uani 1 1 d . U . . .
C18 C 0.8231(2) 0.4085(7) 0.43752(15) 0.0755(16) Uani 1 1 d . U . . .
H18 H 0.8282 0.3156 0.4429 0.091 Uiso 1 1 calc R . . . .
C19 C 0.8465(2) 0.4726(7) 0.41139(15) 0.0776(17) Uani 1 1 d . U . . .
H19 H 0.8673 0.4228 0.3991 0.093 Uiso 1 1 calc R . . . .
C20 C 0.8398(2) 0.6074(6) 0.40312(13) 0.0652(13) Uani 1 1 d . U . . .
C21 C 0.80940(18) 0.6771(6) 0.42126(14) 0.0620(13) Uani 1 1 d . U . . .
H21 H 0.8049 0.7705 0.4162 0.074 Uiso 1 1 calc R . . . .
C22 C 0.78518(18) 0.6134(6) 0.44691(13) 0.0606(12) Uani 1 1 d . U . . .
H22 H 0.7636 0.6625 0.4584 0.073 Uiso 1 1 calc R . . . .
C23 C 0.8660(2) 0.6766(7) 0.37515(14) 0.0680(14) Uani 1 1 d . U . . .
C30 C 0.81245(16) 0.2477(5) 0.59218(12) 0.0553(11) Uani 1 1 d . U . . .
C31 C 0.79324(17) 0.2390(5) 0.62522(12) 0.0556(11) Uani 1 1 d . U . . .
C32 C 0.80943(17) 0.3130(6) 0.65309(13) 0.0551(11) Uani 1 1 d . U . . .
H32 H 0.7958 0.3073 0.6754 0.066 Uiso 1 1 calc R . . . .
C33 C 0.84437(17) 0.3951(5) 0.65042(12) 0.0542(11) Uani 1 1 d . U . . .
C34 C 0.86329(16) 0.4053(6) 0.61690(12) 0.0544(11) Uani 1 1 d . U . . .
C35 C 0.84754(16) 0.3310(6) 0.58877(12) 0.0559(11) Uani 1 1 d . U . . .
H35 H 0.8610 0.3369 0.5664 0.067 Uiso 1 1 calc R . . . .
C36 C 0.9213(2) 0.4858(9) 0.58274(16) 0.094(2) Uani 1 1 d . U . . .
H36A H 0.9040 0.5270 0.5643 0.141 Uiso 1 1 calc GR . . . .
H36B H 0.9287 0.3928 0.5758 0.141 Uiso 1 1 calc GR . . . .
H36C H 0.9468 0.5396 0.5858 0.141 Uiso 1 1 calc GR . . . .
C37 C 0.86147(17) 0.4658(6) 0.68214(12) 0.0551(11) Uani 1 1 d . U . . .
C38 C 0.8632(2) 0.3948(7) 0.71371(13) 0.0671(14) Uani 1 1 d . U . . .
H38 H 0.8546 0.3024 0.7148 0.080 Uiso 1 1 calc R . . . .
C39 C 0.8778(2) 0.4616(7) 0.74434(14) 0.0729(15) Uani 1 1 d . U . . .
H39 H 0.8796 0.4133 0.7661 0.087 Uiso 1 1 calc R . . . .
C40 C 0.88959(18) 0.5971(6) 0.74305(13) 0.0631(13) Uani 1 1 d . U . . .
C41 C 0.88782(18) 0.6653(6) 0.71081(13) 0.0642(13) Uani 1 1 d . U . . .
H41 H 0.8960 0.7580 0.7096 0.077 Uiso 1 1 calc R . . . .
C42 C 0.8745(2) 0.6003(6) 0.68095(13) 0.0638(13) Uani 1 1 d . U . . .
H42 H 0.8742 0.6478 0.6590 0.077 Uiso 1 1 calc R . . . .
C43 C 0.9038(2) 0.6671(8) 0.77537(14) 0.0749(15) Uani 1 1 d . U . . .
C50 C 0.71501(17) 0.2408(6) 0.62858(13) 0.0593(12) Uani 1 1 d . U . . .
C51 C 0.69053(17) 0.2474(5) 0.59748(13) 0.0564(11) Uani 1 1 d . U . . .
C52 C 0.65420(17) 0.3268(5) 0.59894(13) 0.0559(11) Uani 1 1 d . U . . .
H52 H 0.6369 0.3291 0.5785 0.067 Uiso 1 1 calc R . . . .
C53 C 0.64192(17) 0.4018(6) 0.62805(14) 0.0587(12) Uani 1 1 d . U . . .
C54 C 0.66789(19) 0.3983(6) 0.65824(14) 0.0650(13) Uani 1 1 d . U . . .
C55 C 0.70356(17) 0.3182(6) 0.65853(13) 0.0585(12) Uani 1 1 d . U . . .
H55 H 0.7205 0.3155 0.6792 0.070 Uiso 1 1 calc R . . . .
C56 C 0.6785(3) 0.4597(9) 0.71867(18) 0.097(2) Uani 1 1 d . U . . .
H56A H 0.7060 0.4993 0.7143 0.146 Uiso 1 1 calc GR . . . .
H56B H 0.6816 0.3642 0.7255 0.146 Uiso 1 1 calc GR . . . .
H56C H 0.6646 0.5097 0.7378 0.146 Uiso 1 1 calc GR . . . .
C57 C 0.60153(18) 0.4745(6) 0.62934(15) 0.0631(12) Uani 1 1 d . U . . .
C58 C 0.56590(19) 0.4122(7) 0.61572(17) 0.0712(14) Uani 1 1 d . U . . .
H58 H 0.5680 0.3257 0.6047 0.085 Uiso 1 1 calc R . . . .
C59 C 0.5269(2) 0.4770(7) 0.61829(17) 0.0719(15) Uani 1 1 d . U . . .
H59 H 0.5027 0.4347 0.6089 0.086 Uiso 1 1 calc R . . . .
C60 C 0.5241(2) 0.6027(6) 0.63451(15) 0.0655(13) Uani 1 1 d . U . . .
C61 C 0.55949(19) 0.6667(6) 0.64681(16) 0.0687(14) Uani 1 1 d . U . . .
H61 H 0.5576 0.7548 0.6570 0.082 Uiso 1 1 calc R . . . .
C62 C 0.5973(2) 0.6030(6) 0.64428(16) 0.0723(15) Uani 1 1 d . U . . .
H62 H 0.6214 0.6480 0.6530 0.087 Uiso 1 1 calc R . . . .
C63 C 0.4817(2) 0.6648(6) 0.64122(14) 0.0655(13) Uani 1 1 d . U . . .
C78 C 0.9176(3) 0.3196(9) 0.8798(2) 0.1042(18) Uani 1 1 d . U . . .
C79 C 0.9328(2) 0.2206(8) 0.8964(3) 0.105(2) Uani 1 1 d . U . . .
H79A H 0.9203 0.2158 0.9200 0.158 Uiso 1 1 calc R U . . .
H79B H 0.9269 0.1363 0.8835 0.158 Uiso 1 1 calc R . . . .
H79C H 0.9630 0.2325 0.8986 0.158 Uiso 1 1 calc R U . . .
O1A O 0.95292(16) 1.0267(5) 0.79914(11) 0.0804(12) Uani 1 1 d D U . . .
C2A C 0.9793(2) 1.1160(6) 0.80654(15) 0.0704(14) Uani 1 1 d D U . . .
C3A C 1.0045(3) 1.1063(8) 0.83998(18) 0.091(2) Uani 1 1 d D U . . .
H3AA H 1.0234 1.1842 0.8415 0.136 Uiso 1 1 calc R . . . .
H3AB H 0.9858 1.1063 0.8605 0.136 Uiso 1 1 calc R . . . .
H3AC H 1.0207 1.0219 0.8397 0.136 Uiso 1 1 calc R . . . .
N4A N 0.98568(18) 1.2173(6) 0.78401(13) 0.0788(14) Uani 1 1 d D U . . .
C5A C 0.9632(3) 1.2209(9) 0.7500(2) 0.110(3) Uani 1 1 d D U . . .
H5AA H 0.9715 1.3019 0.7367 0.164 Uiso 1 1 calc R . . . .
H5AB H 0.9700 1.1393 0.7363 0.164 Uiso 1 1 calc R . . . .
H5AC H 0.9331 1.2238 0.7545 0.164 Uiso 1 1 calc R . . . .
C6A C 1.0113(3) 1.3379(8) 0.7911(2) 0.100(2) Uani 1 1 d D U . . .
H6AA H 1.0110 1.3975 0.7702 0.150 Uiso 1 1 calc R . . . .
H6AB H 0.9999 1.3871 0.8115 0.150 Uiso 1 1 calc R . . . .
H6AC H 1.0399 1.3098 0.7962 0.150 Uiso 1 1 calc R . . . .
O1B O 0.8413(2) 0.4528(6) 0.83086(13) 0.1095(15) Uani 0.617(7) 1 d D U P A 1
C2B C 0.8185(5) 0.3734(13) 0.8489(3) 0.109(2) Uani 0.617(7) 1 d D U P A 1
C3B C 0.7914(4) 0.4426(15) 0.8767(3) 0.097(3) Uani 0.617(7) 1 d D U P A 1
H3BA H 0.7750 0.3738 0.8893 0.146 Uiso 0.617(7) 1 calc R . P A 1
H3BB H 0.8091 0.4911 0.8936 0.146 Uiso 0.617(7) 1 calc R . P A 1
H3BC H 0.7726 0.5072 0.8651 0.146 Uiso 0.617(7) 1 calc R . P A 1
N4B N 0.8110(4) 0.2452(12) 0.8409(3) 0.124(3) Uani 0.617(7) 1 d D U P A 1
C5B C 0.8372(6) 0.1755(15) 0.8135(5) 0.139(5) Uani 0.617(7) 1 d D U P A 1
H5BA H 0.8277 0.0814 0.8107 0.208 Uiso 0.617(7) 1 calc R . P A 1
H5BB H 0.8345 0.2236 0.7909 0.208 Uiso 0.617(7) 1 calc R . P A 1
H5BC H 0.8664 0.1759 0.8210 0.208 Uiso 0.617(7) 1 calc R . P A 1
C6B C 0.7750(5) 0.1745(19) 0.8579(4) 0.139(5) Uani 0.617(7) 1 d D U P A 1
H6BA H 0.7735 0.0806 0.8493 0.209 Uiso 0.617(7) 1 calc R . P A 1
H6BB H 0.7786 0.1744 0.8837 0.209 Uiso 0.617(7) 1 calc R . P A 1
H6BC H 0.7491 0.2221 0.8518 0.209 Uiso 0.617(7) 1 calc R . P A 1
O1C O 0.8413(2) 0.4528(6) 0.83086(13) 0.1095(15) Uani 0.383(7) 1 d D U P A 2
C2C C 0.8000(5) 0.434(3) 0.8362(5) 0.112(3) Uiso 0.383(7) 1 d D U P A 2
C3C C 0.7918(7) 0.363(3) 0.8717(5) 0.106(5) Uiso 0.383(7) 1 d D U P A 2
H3CA H 0.8155 0.3779 0.8875 0.159 Uiso 0.383(7) 1 calc R . P A 2
H3CB H 0.7665 0.4006 0.8824 0.159 Uiso 0.383(7) 1 calc R . P A 2
H3CC H 0.7881 0.2653 0.8677 0.159 Uiso 0.383(7) 1 calc R . P A 2
N4C N 0.7688(6) 0.419(2) 0.8126(5) 0.132(6) Uiso 0.383(7) 1 d D U P A 2
C5C C 0.7714(8) 0.494(3) 0.7771(6) 0.131(8) Uiso 0.383(7) 1 d D U P A 2
H5CA H 0.7467 0.4726 0.7629 0.196 Uiso 0.383(7) 1 calc R . P A 2
H5CB H 0.7728 0.5918 0.7813 0.196 Uiso 0.383(7) 1 calc R . P A 2
H5CC H 0.7965 0.4641 0.7643 0.196 Uiso 0.383(7) 1 calc R . P A 2
C6C C 0.7260(8) 0.360(4) 0.8174(8) 0.175(12) Uiso 0.383(7) 1 d D U P A 2
H6CA H 0.7108 0.3642 0.7949 0.262 Uiso 0.383(7) 1 calc R . P A 2
H6CB H 0.7282 0.2655 0.8252 0.262 Uiso 0.383(7) 1 calc R . P A 2
H6CC H 0.7109 0.4131 0.8353 0.262 Uiso 0.383(7) 1 calc R . P A 2

loop_
_atom_site_aniso_label
_atom_site_aniso_U_11
_atom_site_aniso_U_22
_atom_site_aniso_U_33
_atom_site_aniso_U_23
_atom_site_aniso_U_13
_atom_site_aniso_U_12
C0AA 0.067(3) 0.053(3) 0.061(2) 0.000(2) -0.001(2) 0.001(2)
Co1 0.0751(5) 0.0525(5) 0.0512(4) -0.0030(3) -0.0008(4) 0.0040(5)
O1 0.072(2) 0.057(2) 0.0595(18) -0.0016(16) -0.0100(16) 0.0006(18)
C2 0.065(3) 0.049(3) 0.056(2) -0.005(2) 0.002(2) 0.007(2)
Co2 0.0915(7) 0.0549(6) 0.0520(4) -0.0006(4) 0.0052(4) -0.0019(5)
O2 0.078(3) 0.065(2) 0.079(2) 0.014(2) -0.006(2) -0.009(2)
C3 0.069(3) 0.054(3) 0.062(3) 0.004(2) 0.005(2) 0.003(2)
O3 0.103(3) 0.068(3) 0.0559(19) 0.0034(18) 0.0123(19) -0.012(2)
O4 0.071(2) 0.074(3) 0.0526(17) -0.0014(17) 0.0045(15) -0.008(2)
O5 0.098(3) 0.079(3) 0.063(2) -0.016(2) -0.004(2) 0.000(3)
O6 0.124(4) 0.128(4) 0.054(2) 0.010(2) -0.014(2) -0.041(3)
O7 0.090(3) 0.084(3) 0.066(2) -0.006(2) 0.0175(19) 0.009(2)
O8 0.082(3) 0.054(2) 0.081(2) -0.0002(19) 0.012(2) 0.011(2)
O9 0.079(2) 0.089(3) 0.0517(18) -0.0104(19) -0.0015(17) 0.018(2)
C10 0.067(3) 0.050(3) 0.052(2) -0.006(2) -0.0001(19) 0.001(2)
C1AA 0.068(3) 0.040(3) 0.051(2) -0.0089(18) -0.0016(19) 0.007(2)
C2AA 0.070(3) 0.048(3) 0.045(2) -0.0085(18) 0.0025(19) 0.001(2)
O12 0.097(3) 0.099(3) 0.097(3) 0.032(3) 0.029(2) 0.006(3)
C13 0.074(3) 0.044(3) 0.051(2) -0.0094(19) -0.001(2) 0.000(2)
O13 0.143(4) 0.072(3) 0.129(4) 0.005(3) 0.049(3) 0.006(3)
C14 0.073(3) 0.042(3) 0.052(2) -0.0088(19) -0.007(2) 0.001(2)
C15 0.068(3) 0.051(3) 0.051(2) -0.0102(19) -0.002(2) 0.001(2)
C16 0.073(3) 0.068(4) 0.071(3) -0.001(3) -0.009(3) 0.006(3)
C17 0.073(3) 0.053(3) 0.048(2) -0.0084(19) -0.002(2) -0.007(2)
C18 0.106(4) 0.052(3) 0.068(3) 0.000(2) 0.021(3) 0.009(3)
C19 0.108(5) 0.059(3) 0.065(3) -0.002(2) 0.025(3) 0.004(3)
C20 0.088(3) 0.053(3) 0.055(2) -0.003(2) -0.001(2) -0.012(3)
C21 0.072(3) 0.050(3) 0.064(3) -0.003(2) -0.010(2) -0.010(2)
C22 0.069(3) 0.051(3) 0.062(3) -0.006(2) -0.008(2) -0.007(2)
C23 0.082(3) 0.067(3) 0.055(3) 0.003(2) -0.011(2) -0.014(3)
C30 0.061(3) 0.051(3) 0.054(2) 0.0035(19) 0.0010(19) 0.011(2)
C31 0.063(3) 0.047(3) 0.057(2) 0.006(2) 0.0011(19) 0.006(2)
C32 0.064(3) 0.050(3) 0.051(2) 0.006(2) 0.0037(19) 0.009(2)
C33 0.065(3) 0.047(3) 0.051(2) 0.0042(19) -0.0009(19) 0.008(2)
C34 0.060(3) 0.052(3) 0.052(2) 0.0062(19) 0.0026(19) 0.005(2)
C35 0.065(3) 0.054(3) 0.049(2) 0.001(2) 0.0044(19) 0.008(2)
C36 0.095(4) 0.120(6) 0.066(3) -0.014(3) 0.023(3) -0.044(4)
C37 0.062(3) 0.052(3) 0.051(2) 0.0032(19) -0.0008(19) 0.010(2)
C38 0.088(4) 0.063(3) 0.050(2) 0.006(2) -0.005(2) -0.004(3)
C39 0.090(4) 0.079(4) 0.050(2) 0.010(2) -0.005(2) -0.005(3)
C40 0.073(3) 0.067(3) 0.049(2) 0.000(2) -0.003(2) 0.000(3)
C41 0.074(3) 0.061(3) 0.058(2) -0.002(2) -0.001(2) 0.006(3)
C42 0.082(3) 0.059(3) 0.050(2) 0.000(2) -0.002(2) 0.006(3)
C43 0.080(4) 0.092(4) 0.053(2) -0.007(2) 0.004(2) -0.006(3)
C50 0.066(3) 0.049(3) 0.063(2) 0.006(2) 0.011(2) -0.001(2)
C51 0.065(3) 0.045(3) 0.059(2) 0.003(2) 0.0090(19) -0.005(2)
C52 0.066(3) 0.043(3) 0.059(2) 0.0077(19) 0.006(2) -0.003(2)
C53 0.066(3) 0.044(3) 0.066(2) 0.008(2) 0.011(2) -0.002(2)
C54 0.074(3) 0.055(3) 0.066(3) 0.002(2) 0.011(2) -0.001(3)
C55 0.065(3) 0.053(3) 0.058(2) 0.004(2) 0.008(2) -0.003(2)
C56 0.108(5) 0.114(6) 0.070(3) -0.018(3) 0.004(3) 0.008(5)
C57 0.068(3) 0.052(3) 0.069(3) 0.008(2) 0.011(2) -0.004(2)
C58 0.074(3) 0.052(3) 0.087(4) -0.002(3) 0.005(3) 0.004(3)
C59 0.071(3) 0.061(3) 0.084(3) -0.002(3) 0.006(3) 0.007(3)
C60 0.078(3) 0.049(3) 0.069(3) 0.007(2) 0.009(2) 0.005(2)
C61 0.075(3) 0.049(3) 0.082(3) 0.003(2) 0.018(3) 0.001(2)
C62 0.081(3) 0.047(3) 0.088(4) 0.007(3) 0.016(3) -0.004(3)
C63 0.077(3) 0.063(3) 0.057(3) 0.009(2) 0.008(2) 0.010(3)
C78 0.106(4) 0.085(3) 0.121(4) 0.034(3) 0.036(3) 0.010(3)
C79 0.087(4) 0.070(4) 0.160(6) 0.054(4) 0.024(4) 0.000(3)
O1A 0.097(3) 0.062(3) 0.082(2) 0.010(2) -0.005(2) -0.006(2)
C2A 0.079(3) 0.059(3) 0.073(3) 0.001(2) 0.013(3) 0.002(3)
C3A 0.107(5) 0.080(5) 0.085(4) 0.005(3) -0.001(3) -0.006(4)
N4A 0.092(3) 0.064(3) 0.080(3) 0.008(2) 0.014(2) 0.004(3)
C5A 0.137(7) 0.096(6) 0.096(4) 0.016(4) -0.010(4) 0.018(5)
C6A 0.122(6) 0.074(4) 0.104(5) 0.009(4) 0.026(4) -0.017(4)
O1B 0.129(3) 0.117(3) 0.082(2) -0.011(2) 0.011(2) -0.046(3)
C2B 0.121(4) 0.112(4) 0.094(4) 0.005(4) 0.002(4) -0.030(4)
C3B 0.108(6) 0.102(7) 0.082(5) -0.014(5) 0.005(5) -0.037(6)
N4B 0.136(5) 0.118(5) 0.120(5) 0.007(4) -0.002(5) -0.027(4)
C5B 0.158(11) 0.099(8) 0.159(10) 0.019(7) 0.027(9) -0.020(8)
C6B 0.140(9) 0.144(11) 0.134(10) 0.025(8) -0.010(8) -0.049(8)
O1C 0.129(3) 0.117(3) 0.082(2) -0.011(2) 0.011(2) -0.046(3)

loop_
_atom_type_symbol
_atom_type_description
_atom_type_scat_dispersion_real
_atom_type_scat_dispersion_imag
_atom_type_scat_source
C C 0.0181 0.0091 'International Tables Vol C Tables 4.2.6.8 and 6.1.1.4'
H H 0.0000 0.0000 'International Tables Vol C Tables 4.2.6.8 and 6.1.1.4'
Co Co -2.3653 3.6143 'International Tables Vol C Tables 4.2.6.8 and 6.1.1.4'
N N 0.0311 0.0180 'International Tables Vol C Tables 4.2.6.8 and 6.1.1.4'
O O 0.0492 0.0322 'International Tables Vol C Tables 4.2.6.8 and 6.1.1.4'

loop_
_geom_angle_atom_site_label_1
_geom_angle_atom_site_label_2
_geom_angle_atom_site_label_3
_geom_angle
_geom_angle_site_symmetry_1
_geom_angle_site_symmetry_3
H0AA C0AA H0AB 107.5 . .
C10 C0AA H0AA 108.6 . .
C10 C0AA H0AB 108.6 . .
C51 C0AA H0AA 108.6 . .
C51 C0AA H0AB 108.6 . .
C51 C0AA C10 114.8(5) . .
O3 Co1 O5 116.8(2) 8_576 .
O3 Co1 O1A 110.5(2) 8_576 .
O5 Co1 O1A 91.7(2) . .
O8 Co1 O3 113.66(18) 6_657 8_576
O8 Co1 O5 117.39(19) 6_657 .
O8 Co1 O1A 103.2(2) 6_657 .
C14 O1 C16 117.3(4) . .
H2A C2 H2B 107.9 . .
C1AA C2 H2A 109.1 . .
C1AA C2 H2B 109.1 . .
C30 C2 H2A 109.1 . .
C30 C2 H2B 109.1 . .
C30 C2 C1AA 112.3(4) . .
O2 Co2 O6 107.3(2) 8_576 .
O2 Co2 O9 94.23(18) 8_576 6_657
O2 Co2 O12 100.9(2) 8_576 .
O2 Co2 O13 158.8(2) 8_576 .
O2 Co2 O1B 91.9(2) 8_576 .
O2 Co2 O1C 91.9(2) 8_576 .
O6 Co2 O9 91.76(19) . 6_657
O6 Co2 O12 151.9(3) . .
O6 Co2 O13 93.8(3) . .
O6 Co2 O1B 89.1(2) . .
O6 Co2 O1C 89.1(2) . .
O9 Co2 O12 86.6(2) 6_657 .
O9 Co2 O13 82.1(2) 6_657 .
O9 Co2 O1B 173.2(2) 6_657 .
O9 Co2 O1C 173.2(2) 6_657 .
O12 Co2 O13 58.2(2) . .
O1B Co2 O12 89.5(2) . .
O1B Co2 O13 91.2(3) . .
O1C Co2 O12 89.5(2) . .
O1C Co2 O13 91.2(3) . .
C23 O2 Co2 137.3(4) . 8_575
H3A C3 H3B 107.9 . .
C31 C3 H3A 109.2 . .
C31 C3 H3B 109.2 . .
C50 C3 H3A 109.1 . .
C50 C3 H3B 109.2 . .
C50 C3 C31 112.3(5) . .
C23 O3 Co1 131.7(4) . 8_575
C34 O4 C36 118.1(4) . .
C43 O5 Co1 110.9(4) . .
C43 O6 Co2 147.5(6) . .
C54 O7 C56 117.8(5) . .
C63 O8 Co1 125.6(4) . 6_557
C63 O9 Co2 133.8(3) . 6_557
C1AA C10 C0AA 124.1(5) . .
C1AA C10 C15 117.6(5) . .
C15 C10 C0AA 118.2(5) . .
C10 C1AA C2 123.2(5) . .
C10 C1AA C2AA 119.1(5) . .
C2AA C1AA C2 117.7(5) . .
C1AA C2AA H2AA 118.3 . .
C13 C2AA C1AA 123.4(5) . .
C13 C2AA H2AA 118.3 . .
C78 O12 Co2 93.3(4) . .
C2AA C13 C14 116.9(5) . .
C2AA C13 C17 119.0(5) . .
C14 C13 C17 124.1(5) . .
C78 O13 Co2 92.8(5) . .
O1 C14 C13 116.0(5) . .
O1 C14 C15 123.4(5) . .
C15 C14 C13 120.4(5) . .
C10 C15 H15 118.8 . .
C14 C15 C10 122.5(5) . .
C14 C15 H15 118.8 . .
O1 C16 H16A 109.5 . .
O1 C16 H16B 109.5 . .
O1 C16 H16C 109.5 . .
H16A C16 H16B 109.5 . .
H16A C16 H16C 109.5 . .
H16B C16 H16C 109.5 . .
C18 C17 C13 120.5(5) . .
C18 C17 C22 118.1(5) . .
C22 C17 C13 121.4(5) . .
C17 C18 H18 119.5 . .
C17 C18 C19 120.9(6) . .
C19 C18 H18 119.5 . .
C18 C19 H19 119.6 . .
C20 C19 C18 120.8(6) . .
C20 C19 H19 119.6 . .
C19 C20 C23 120.3(6) . .
C21 C20 C19 118.5(5) . .
C21 C20 C23 121.2(6) . .
C20 C21 H21 119.4 . .
C20 C21 C22 121.3(5) . .
C22 C21 H21 119.4 . .
C17 C22 H22 119.8 . .
C21 C22 C17 120.3(5) . .
C21 C22 H22 119.8 . .
O2 C23 O3 126.1(6) . .
O2 C23 C20 117.2(6) . .
O3 C23 C20 116.6(6) . .
C31 C30 C2 123.5(5) . .
C31 C30 C35 118.3(5) . .
C35 C30 C2 118.2(4) . .
C30 C31 C3 123.6(5) . .
C32 C31 C3 117.4(4) . .
C32 C31 C30 118.9(5) . .
C31 C32 H32 118.1 . .
C31 C32 C33 123.8(5) . .
C33 C32 H32 118.1 . .
C32 C33 C34 117.1(5) . .
C32 C33 C37 120.8(4) . .
C34 C33 C37 122.1(5) . .
O4 C34 C33 116.0(4) . .
O4 C34 C35 124.1(4) . .
C35 C34 C33 119.7(5) . .
C30 C35 H35 118.9 . .
C34 C35 C30 122.2(5) . .
C34 C35 H35 118.9 . .
O4 C36 H36A 109.5 . .
O4 C36 H36B 109.5 . .
O4 C36 H36C 109.5 . .
H36A C36 H36B 109.5 . .
H36A C36 H36C 109.5 . .
H36B C36 H36C 109.5 . .
C38 C37 C33 118.2(5) . .
C38 C37 C42 119.8(5) . .
C42 C37 C33 122.0(4) . .
C37 C38 H38 120.5 . .
C37 C38 C39 119.0(6) . .
C39 C38 H38 120.5 . .
C38 C39 H39 119.7 . .
C40 C39 C38 120.7(5) . .
C40 C39 H39 119.7 . .
C39 C40 C41 118.9(5) . .
C39 C40 C43 120.3(5) . .
C41 C40 C43 120.8(6) . .
C40 C41 H41 119.7 . .
C42 C41 C40 120.7(6) . .
C42 C41 H41 119.7 . .
C37 C42 H42 119.5 . .
C41 C42 C37 120.9(5) . .
C41 C42 H42 119.5 . .
O5 C43 O6 122.4(6) . .
O5 C43 C40 119.9(6) . .
O6 C43 C40 117.7(7) . .
C51 C50 C3 124.2(5) . .
C55 C50 C3 116.1(5) . .
C55 C50 C51 119.7(5) . .
C50 C51 C0AA 122.4(5) . .
C52 C51 C0AA 120.5(5) . .
C52 C51 C50 117.0(5) . .
C51 C52 H52 117.8 . .
C53 C52 C51 124.4(5) . .
C53 C52 H52 117.8 . .
C52 C53 C54 117.5(5) . .
C52 C53 C57 122.2(5) . .
C54 C53 C57 120.1(5) . .
O7 C54 C53 116.7(5) . .
O7 C54 C55 122.6(5) . .
C55 C54 C53 120.4(5) . .
C50 C55 H55 119.5 . .
C54 C55 C50 120.9(5) . .
C54 C55 H55 119.5 . .
O7 C56 H56A 109.5 . .
O7 C56 H56B 109.5 . .
O7 C56 H56C 109.5 . .
H56A C56 H56B 109.5 . .
H56A C56 H56C 109.5 . .
H56B C56 H56C 109.5 . .
C58 C57 C53 119.5(5) . .
C62 C57 C53 122.5(6) . .
C62 C57 C58 118.0(6) . .
C57 C58 H58 119.9 . .
C57 C58 C59 120.3(6) . .
C59 C58 H58 119.9 . .
C58 C59 H59 120.2 . .
C60 C59 C58 119.6(6) . .
C60 C59 H59 120.2 . .
C59 C60 C63 119.6(6) . .
C61 C60 C59 120.2(6) . .
C61 C60 C63 120.0(5) . .
C60 C61 H61 120.1 . .
C62 C61 C60 119.9(6) . .
C62 C61 H61 120.1 . .
C57 C62 H62 119.0 . .
C61 C62 C57 122.0(6) . .
C61 C62 H62 119.0 . .
O8 C63 C60 116.3(6) . .
O9 C63 O8 125.0(6) . .
O9 C63 C60 118.7(5) . .
O13 C78 O12 115.5(8) . .
O13 C78 C79 123.2(9) . .
C79 C78 O12 121.1(8) . .
C78 C79 H79A 109.5 . .
C78 C79 H79B 109.5 . .
C78 C79 H79C 109.5 . .
H79A C79 H79B 109.5 . .
H79A C79 H79C 109.5 . .
H79B C79 H79C 109.5 . .
C2A O1A Co1 137.3(4) . .
O1A C2A C3A 120.4(6) . .
O1A C2A N4A 119.3(6) . .
N4A C2A C3A 120.2(6) . .
C2A C3A H3AA 109.5 . .
C2A C3A H3AB 109.5 . .
C2A C3A H3AC 109.5 . .
H3AA C3A H3AB 109.5 . .
H3AA C3A H3AC 109.5 . .
H3AB C3A H3AC 109.5 . .
C2A N4A C5A 120.1(6) . .
C2A N4A C6A 125.3(6) . .
C6A N4A C5A 114.4(6) . .
N4A C5A H5AA 109.5 . .
N4A C5A H5AB 109.5 . .
N4A C5A H5AC 109.5 . .
H5AA C5A H5AB 109.5 . .
H5AA C5A H5AC 109.5 . .
H5AB C5A H5AC 109.5 . .
N4A C6A H6AA 109.5 . .
N4A C6A H6AB 109.5 . .
N4A C6A H6AC 109.5 . .
H6AA C6A H6AB 109.5 . .
H6AA C6A H6AC 109.5 . .
H6AB C6A H6AC 109.5 . .
C2B O1B Co2 122.3(8) . .
O1B C2B C3B 115.1(11) . .
O1B C2B N4B 124.9(11) . .
N4B C2B C3B 118.6(11) . .
C2B C3B H3BA 109.5 . .
C2B C3B H3BB 109.5 . .
C2B C3B H3BC 109.5 . .
H3BA C3B H3BB 109.5 . .
H3BA C3B H3BC 109.5 . .
H3BB C3B H3BC 109.5 . .
C2B N4B C5B 119.5(12) . .
C2B N4B C6B 119.2(12) . .
C6B N4B C5B 121.1(12) . .
N4B C5B H5BA 109.5 . .
N4B C5B H5BB 109.5 . .
N4B C5B H5BC 109.5 . .
H5BA C5B H5BB 109.5 . .
H5BA C5B H5BC 109.5 . .
H5BB C5B H5BC 109.5 . .
N4B C6B H6BA 109.5 . .
N4B C6B H6BB 109.5 . .
N4B C6B H6BC 109.5 . .
H6BA C6B H6BB 109.5 . .
H6BA C6B H6BC 109.5 . .
H6BB C6B H6BC 109.5 . .
C2C O1C Co2 144.0(10) . .
O1C C2C C3C 111.2(14) . .
N4C C2C O1C 129.9(16) . .
N4C C2C C3C 113.7(15) . .
C2C C3C H3CA 109.5 . .
C2C C3C H3CB 109.5 . .
C2C C3C H3CC 109.5 . .
H3CA C3C H3CB 109.5 . .
H3CA C3C H3CC 109.5 . .
H3CB C3C H3CC 109.5 . .
C2C N4C C5C 119.1(17) . .
C2C N4C C6C 129.8(18) . .
C6C N4C C5C 109.9(16) . .
N4C C5C H5CA 109.5 . .
N4C C5C H5CB 109.5 . .
N4C C5C H5CC 109.5 . .
H5CA C5C H5CB 109.5 . .
H5CA C5C H5CC 109.5 . .
H5CB C5C H5CC 109.5 . .
N4C C6C H6CA 109.5 . .
N4C C6C H6CB 109.5 . .
N4C C6C H6CC 109.5 . .
H6CA C6C H6CB 109.5 . .
H6CA C6C H6CC 109.5 . .
H6CB C6C H6CC 109.5 . .

loop_
_geom_bond_atom_site_label_1
_geom_bond_atom_site_label_2
_geom_bond_distance
_geom_bond_site_symmetry_2
C0AA H0AA 0.9900 .
C0AA H0AB 0.9900 .
C0AA C10 1.514(7) .
C0AA C51 1.496(7) .
Co1 O3 1.952(4) 8_576
Co1 O5 1.970(4) .
Co1 O8 1.937(4) 6_657
Co1 O1A 1.990(4) .
O1 C14 1.368(6) .
O1 C16 1.432(7) .
C2 H2A 0.9900 .
C2 H2B 0.9900 .
C2 C1AA 1.534(7) .
C2 C30 1.516(7) .
Co2 O2 1.998(4) 8_576
Co2 O6 2.001(4) .
Co2 O9 2.060(5) 6_657
Co2 O12 2.139(5) .
Co2 O13 2.180(6) .
Co2 O1B 2.071(6) .
Co2 O1C 2.071(6) .
O2 Co2 1.998(4) 8_575
O2 C23 1.260(8) .
C3 H3A 0.9900 .
C3 H3B 0.9900 .
C3 C31 1.528(8) .
C3 C50 1.499(8) .
O3 Co1 1.952(4) 8_575
O3 C23 1.264(8) .
O4 C34 1.374(7) .
O4 C36 1.424(7) .
O5 C43 1.249(8) .
O6 C43 1.263(8) .
O7 C54 1.375(7) .
O7 C56 1.411(8) .
O8 Co1 1.936(4) 6_557
O8 C63 1.273(7) .
O9 Co2 2.060(5) 6_557
O9 C63 1.253(8) .
C10 C1AA 1.400(7) .
C10 C15 1.404(7) .
C1AA C2AA 1.400(7) .
C2AA H2AA 0.9500 .
C2AA C13 1.392(7) .
O12 C78 1.266(10) .
C13 C14 1.403(8) .
C13 C17 1.488(7) .
O13 C78 1.218(9) .
C14 C15 1.385(8) .
C15 H15 0.9500 .
C16 H16A 0.9800 .
C16 H16B 0.9800 .
C16 H16C 0.9800 .
C17 C18 1.383(8) .
C17 C22 1.393(8) .
C18 H18 0.9500 .
C18 C19 1.391(8) .
C19 H19 0.9500 .
C19 C20 1.379(9) .
C20 C21 1.375(8) .
C20 C23 1.511(8) .
C21 H21 0.9500 .
C21 C22 1.391(8) .
C22 H22 0.9500 .
C30 C31 1.395(7) .
C30 C35 1.399(8) .
C31 C32 1.381(7) .
C32 H32 0.9500 .
C32 C33 1.386(8) .
C33 C34 1.407(7) .
C33 C37 1.490(7) .
C34 C35 1.385(7) .
C35 H35 0.9500 .
C36 H36A 0.9800 .
C36 H36B 0.9800 .
C36 H36C 0.9800 .
C37 C38 1.383(7) .
C37 C42 1.388(8) .
C38 H38 0.9500 .
C38 C39 1.411(8) .
C39 H39 0.9500 .
C39 C40 1.386(9) .
C40 C41 1.391(8) .
C40 C43 1.474(8) .
C41 H41 0.9500 .
C41 C42 1.365(8) .
C42 H42 0.9500 .
C50 C51 1.414(8) .
C50 C55 1.412(7) .
C51 C52 1.405(8) .
C52 H52 0.9500 .
C52 C53 1.381(8) .
C53 C54 1.413(8) .
C53 C57 1.481(8) .
C54 C55 1.390(8) .
C55 H55 0.9500 .
C56 H56A 0.9800 .
C56 H56B 0.9800 .
C56 H56C 0.9800 .
C57 C58 1.396(9) .
C57 C62 1.391(9) .
C58 H58 0.9500 .
C58 C59 1.408(9) .
C59 H59 0.9500 .
C59 C60 1.383(9) .
C60 C61 1.379(9) .
C60 C63 1.511(8) .
C61 H61 0.9500 .
C61 C62 1.369(9) .
C62 H62 0.9500 .
C78 C79 1.256(11) .
C79 H79A 0.9800 .
C79 H79B 0.9800 .
C79 H79C 0.9800 .
O1A C2A 1.251(7) .
C2A C3A 1.503(9) .
C2A N4A 1.326(8) .
C3A H3AA 0.9800 .
C3A H3AB 0.9800 .
C3A H3AC 0.9800 .
N4A C5A 1.473(9) .
N4A C6A 1.467(9) .
C5A H5AA 0.9800 .
C5A H5AB 0.9800 .
C5A H5AC 0.9800 .
C6A H6AA 0.9800 .
C6A H6AB 0.9800 .
C6A H6AC 0.9800 .
O1B C2B 1.268(11) .
C2B C3B 1.526(14) .
C2B N4B 1.319(13) .
C3B H3BA 0.9800 .
C3B H3BB 0.9800 .
C3B H3BC 0.9800 .
N4B C5B 1.498(14) .
N4B C6B 1.495(14) .
C5B H5BA 0.9800 .
C5B H5BB 0.9800 .
C5B H5BC 0.9800 .
C6B H6BA 0.9800 .
C6B H6BB 0.9800 .
C6B H6BC 0.9800 .
O1C C2C 1.355(14) .
C2C C3C 1.531(16) .
C2C N4C 1.348(15) .
C3C H3CA 0.9800 .
C3C H3CB 0.9800 .
C3C H3CC 0.9800 .
N4C C5C 1.533(17) .
N4C C6C 1.502(17) .
C5C H5CA 0.9800 .
C5C H5CB 0.9800 .
C5C H5CC 0.9800 .
C6C H6CA 0.9800 .
C6C H6CB 0.9800 .
C6C H6CC 0.9800 .

loop_
_geom_torsion_atom_site_label_1
_geom_torsion_atom_site_label_2
_geom_torsion_atom_site_label_3
_geom_torsion_atom_site_label_4
_geom_torsion
_geom_torsion_site_symmetry_1
C0AA C10 C1AA C2 -2.9(8) .
C0AA C10 C1AA C2AA 175.9(4) .
C0AA C10 C15 C14 -177.1(4) .
C0AA C51 C52 C53 -177.6(5) .
Co1 O3 C23 O2 3.7(9) 8_575
Co1 O3 C23 C20 -176.5(4) 8_575
Co1 O5 C43 O6 0.5(9) .
Co1 O5 C43 C40 -177.0(5) .
Co1 O8 C63 O9 6.0(8) 6_557
Co1 O8 C63 C60 -171.8(4) 6_557
Co1 O1A C2A C3A 0.9(10) .
Co1 O1A C2A N4A 178.8(5) .
O1 C14 C15 C10 175.8(4) .
C2 C1AA C2AA C13 -178.8(4) .
C2 C30 C31 C3 -4.8(8) .
C2 C30 C31 C32 178.1(5) .
C2 C30 C35 C34 -178.6(5) .
Co2 O2 C23 O3 -20.8(10) 8_575
Co2 O2 C23 C20 159.3(4) 8_575
Co2 O6 C43 O5 71.5(12) .
Co2 O6 C43 C40 -111.0(9) .
Co2 O9 C63 O8 -50.1(9) 6_557
Co2 O9 C63 C60 127.6(5) 6_557
Co2 O12 C78 O13 -5.0(9) .
Co2 O12 C78 C79 170.0(9) .
Co2 O13 C78 O12 4.9(9) .
Co2 O13 C78 C79 -170.0(10) .
Co2 O1B C2B C3B 74.5(14) .
Co2 O1B C2B N4B -119.2(15) .
Co2 O1C C2C C3C -58(3) .
Co2 O1C C2C N4C 149.1(19) .
C3 C31 C32 C33 -178.2(5) .
C3 C50 C51 C0AA -2.4(8) .
C3 C50 C51 C52 177.4(5) .
C3 C50 C55 C54 -179.1(5) .
O4 C34 C35 C30 176.7(5) .
O7 C54 C55 C50 175.8(5) .
C10 C0AA C51 C50 -93.6(6) .
C10 C0AA C51 C52 86.5(6) .
C10 C1AA C2AA C13 2.3(7) .
C1AA C2 C30 C31 98.4(6) .
C1AA C2 C30 C35 -83.8(6) .
C1AA C10 C15 C14 3.0(7) .
C1AA C2AA C13 C14 1.0(7) .
C1AA C2AA C13 C17 -176.0(4) .
C2AA C13 C14 O1 -178.1(4) .
C2AA C13 C14 C15 -2.3(7) .
C2AA C13 C17 C18 41.4(7) .
C2AA C13 C17 C22 -136.8(5) .
C13 C14 C15 C10 0.3(7) .
C13 C17 C18 C19 -177.3(6) .
C13 C17 C22 C21 175.9(5) .
C14 C13 C17 C18 -135.3(6) .
C14 C13 C17 C22 46.4(7) .
C15 C10 C1AA C2 177.0(4) .
C15 C10 C1AA C2AA -4.2(7) .
C16 O1 C14 C13 176.6(5) .
C16 O1 C14 C15 1.0(7) .
C17 C13 C14 O1 -1.3(7) .
C17 C13 C14 C15 174.5(5) .
C17 C18 C19 C20 0.3(10) .
C18 C17 C22 C21 -2.4(8) .
C18 C19 C20 C21 -0.2(10) .
C18 C19 C20 C23 178.9(6) .
C19 C20 C21 C22 -1.2(8) .
C19 C20 C23 O2 -172.1(6) .
C19 C20 C23 O3 8.0(8) .
C20 C21 C22 C17 2.6(8) .
C21 C20 C23 O2 6.9(8) .
C21 C20 C23 O3 -173.0(5) .
C22 C17 C18 C19 1.0(9) .
C23 C20 C21 C22 179.7(5) .
C30 C2 C1AA C10 -91.5(6) .
C30 C2 C1AA C2AA 89.7(5) .
C30 C31 C32 C33 -0.9(8) .
C31 C3 C50 C51 96.0(6) .
C31 C3 C50 C55 -83.2(6) .
C31 C30 C35 C34 -0.6(8) .
C31 C32 C33 C34 1.9(8) .
C31 C32 C33 C37 -176.5(5) .
C32 C33 C34 O4 -177.6(5) .
C32 C33 C34 C35 -2.1(7) .
C32 C33 C37 C38 41.6(7) .
C32 C33 C37 C42 -136.7(6) .
C33 C34 C35 C30 1.6(8) .
C33 C37 C38 C39 -177.6(5) .
C33 C37 C42 C41 176.2(5) .
C34 C33 C37 C38 -136.7(6) .
C34 C33 C37 C42 45.0(8) .
C35 C30 C31 C3 177.4(5) .
C35 C30 C31 C32 0.2(8) .
C36 O4 C34 C33 174.0(6) .
C36 O4 C34 C35 -1.2(9) .
C37 C33 C34 O4 0.7(7) .
C37 C33 C34 C35 176.2(5) .
C37 C38 C39 C40 1.1(10) .
C38 C37 C42 C41 -2.1(9) .
C38 C39 C40 C41 -1.7(10) .
C38 C39 C40 C43 178.5(6) .
C39 C40 C41 C42 0.3(9) .
C39 C40 C43 O5 -171.2(6) .
C39 C40 C43 O6 11.2(10) .
C40 C41 C42 C37 1.5(9) .
C41 C40 C43 O5 8.9(10) .
C41 C40 C43 O6 -168.7(6) .
C42 C37 C38 C39 0.7(9) .
C43 C40 C41 C42 -179.8(6) .
C50 C3 C31 C30 -93.1(6) .
C50 C3 C31 C32 84.1(6) .
C50 C51 C52 C53 2.5(8) .
C51 C0AA C10 C1AA 96.6(6) .
C51 C0AA C10 C15 -83.3(6) .
C51 C50 C55 C54 1.7(8) .
C51 C52 C53 C54 0.3(8) .
C51 C52 C53 C57 -174.7(5) .
C52 C53 C54 O7 -177.1(5) .
C52 C53 C54 C55 -2.2(8) .
C52 C53 C57 C58 40.8(8) .
C52 C53 C57 C62 -140.3(6) .
C53 C54 C55 C50 1.2(8) .
C53 C57 C58 C59 176.9(5) .
C53 C57 C62 C61 -176.9(5) .
C54 C53 C57 C58 -134.0(6) .
C54 C53 C57 C62 44.8(8) .
C55 C50 C51 C0AA 176.7(5) .
C55 C50 C51 C52 -3.4(8) .
C56 O7 C54 C53 176.3(6) .
C56 O7 C54 C55 1.6(9) .
C57 C53 C54 O7 -2.0(8) .
C57 C53 C54 C55 172.9(5) .
C57 C58 C59 C60 -0.2(9) .
C58 C57 C62 C61 2.0(9) .
C58 C59 C60 C61 2.6(9) .
C58 C59 C60 C63 -172.7(5) .
C59 C60 C61 C62 -2.7(9) .
C59 C60 C63 O8 169.2(5) .
C59 C60 C63 O9 -8.7(8) .
C60 C61 C62 C57 0.4(9) .
C61 C60 C63 O8 -6.1(8) .
C61 C60 C63 O9 176.0(5) .
C62 C57 C58 C59 -2.0(9) .
C63 C60 C61 C62 172.6(5) .
O1A C2A N4A C5A -2.5(10) .
O1A C2A N4A C6A 171.6(6) .
C3A C2A N4A C5A 175.3(7) .
C3A C2A N4A C6A -10.6(10) .
O1B C2B N4B C5B 14(3) .
O1B C2B N4B C6B -162.8(14) .
C3B C2B N4B C5B 179.6(14) .
C3B C2B N4B C6B 3(2) .
O1C C2C N4C C5C -33(4) .
O1C C2C N4C C6C 161(3) .
C3C C2C N4C C5C 175(2) .
C3C C2C N4C C6C 9(4) .
